data_4509029
loop_
_publ_author_name
'Dai, Limei'
'You, Wansheng'
'Wang, Enbo'
'Wu, Shuixing'
'Su, Zhongmin'
'Du, Qinghua'
'Zhao, Yi'
'Fang, Yong'

_publ_section_title
;
 Two Novel One-Dimensional \a-Keggin-Based Coordination Polymers with
 Argentophilic {Ag3}3+/{Ag4}4+Clusters
;
_journal_issue 5
_journal_name_full 'Crystal Growth &amp; Design'
_journal_page_first 2110
_journal_paper_doi 10.1021/cg8006734
_journal_volume 9
_journal_year 2009
_chemical_formula_sum 'C100 H80 Ag8 Mo22 N20 O80 P2 V2'
_chemical_formula_weight 5979.30
_chemical_name_systematic
; 
 ? 
;
_space_group_IT_number 2
_symmetry_cell_setting triclinic
_symmetry_space_group_name_Hall '-P 1'
_symmetry_space_group_name_H-M 'P -1'
_atom_sites_solution_hydrogens geom
_atom_sites_solution_primary direct
_atom_sites_solution_secondary difmap
_audit_creation_method SHELXL-97
_cell_angle_alpha 89.896(2)
_cell_angle_beta 84.000(2)
_cell_angle_gamma 88.066(2)
_cell_formula_units_Z 1
_cell_length_a 13.3603(15)
_cell_length_b 16.3035(18)
_cell_length_c 16.7523(19)
_cell_measurement_reflns_used 6788
_cell_measurement_temperature 273(2)
_cell_measurement_theta_max 28.4831
_cell_measurement_theta_min 0.882156
_cell_volume 3626.9(7)
_computing_cell_refinement 'SAINT (Bruker, 2005)'
_computing_data_collection 'APEX2 (Bruker, 2005)'
_computing_data_reduction 'SAINT (Bruker, 2005)'
_computing_molecular_graphics 'SHELXTL (Sheldrick, 1997a)'
_computing_publication_material SHELXTL
_computing_structure_refinement 'SHELXL-97 (Sheldrick, 1997)'
_computing_structure_solution 'SHELXS-97 (Sheldrick, 1990)'
_diffrn_ambient_temperature 273(2)
_diffrn_measured_fraction_theta_full 0.986
_diffrn_measured_fraction_theta_max 0.986
_diffrn_measurement_device_type 'Bruker Apex II CCD '
_diffrn_measurement_method '\w scans'
_diffrn_radiation_monochromator graphite
_diffrn_radiation_source 'fine-focus sealed tube'
_diffrn_radiation_type MoK\a
_diffrn_radiation_wavelength 0.71073
_diffrn_reflns_av_R_equivalents 0.0693
_diffrn_reflns_av_sigmaI/netI 0.1746
_diffrn_reflns_limit_h_max 13
_diffrn_reflns_limit_h_min -15
_diffrn_reflns_limit_k_max 18
_diffrn_reflns_limit_k_min -19
_diffrn_reflns_limit_l_max 19
_diffrn_reflns_limit_l_min -19
_diffrn_reflns_number 18467
_diffrn_reflns_theta_full 25.02
_diffrn_reflns_theta_max 25.02
_diffrn_reflns_theta_min 1.95
_diffrn_standards_decay_% 0
_exptl_absorpt_coefficient_mu 3.129
_exptl_absorpt_correction_T_max 0.7449
_exptl_absorpt_correction_T_min 0.5205
_exptl_absorpt_correction_type multi-scan
_exptl_absorpt_process_details '(SADABS; Sheldrick, 2003)'
_exptl_crystal_colour red
_exptl_crystal_density_diffrn 2.738
_exptl_crystal_density_method 'not measured'
_exptl_crystal_description block
_exptl_crystal_F_000 2836
_exptl_crystal_size_max 0.24
_exptl_crystal_size_mid 0.15
_exptl_crystal_size_min 0.10
_refine_diff_density_max 2.034
_refine_diff_density_min -1.052
_refine_diff_density_rms 0.216
_refine_ls_extinction_method none
_refine_ls_goodness_of_fit_ref 0.972
_refine_ls_hydrogen_treatment constr
_refine_ls_matrix_type full
_refine_ls_number_parameters 1093
_refine_ls_number_reflns 12646
_refine_ls_number_restraints 84
_refine_ls_restrained_S_all 0.974
_refine_ls_R_factor_all 0.1729
_refine_ls_R_factor_gt 0.0738
_refine_ls_shift/su_max 0.000
_refine_ls_shift/su_mean 0.000
_refine_ls_structure_factor_coef Fsqd
_refine_ls_weighting_details 'calc w=1/[\s^2^(Fo^2^)+(0.0100P)^2^+0.0000P] where P=(Fo^2^+2Fc^2^)/3'
_refine_ls_weighting_scheme calc
_refine_ls_wR_factor_gt 0.0899
_refine_ls_wR_factor_ref 0.1088
_reflns_number_gt 5841
_reflns_number_total 12646
_reflns_threshold_expression >2sigma(I)
_cod_data_source_file cg8006734sup1.cif
_cod_data_source_block 2
_cod_original_sg_symbol_H-M p-1
_cod_database_code 4509029

loop_
_symmetry_equiv_pos_as_xyz
'x, y, z'
'-x, -y, -z'

loop_
_atom_site_label
_atom_site_type_symbol
_atom_site_fract_x
_atom_site_fract_y
_atom_site_fract_z
_atom_site_U_iso_or_equiv
_atom_site_adp_type
_atom_site_occupancy
_atom_site_symmetry_multiplicity
_atom_site_calc_flag
_atom_site_refinement_flags
P1 P 0.5000 0.5000 0.0000 0.0261(14) Uani 1 2 d S
P2 P 1.0000 0.0000 0.5000 0.0249(14) Uani 1 2 d S
Mo1 Mo 0.76067(12) 0.53308(9) 0.00802(9) 0.0452(4) Uani 0.92 1 d P
V1 V 0.76067(12) 0.53308(9) 0.00802(9) 0.0452(4) Uani 0.08 1 d P
Mo2 Mo 0.38512(12) 0.32926(8) 0.09948(9) 0.0408(4) Uani 0.92 1 d P
V2 V 0.38512(12) 0.32926(8) 0.09948(9) 0.0408(4) Uani 0.08 1 d P
Mo3 Mo 0.64010(11) 0.37513(8) 0.12444(8) 0.0342(4) Uani 0.92 1 d P
V3 V 0.64010(11) 0.37513(8) 0.12444(8) 0.0342(4) Uani 0.08 1 d P
Mo4 Mo 0.43939(12) 0.50390(8) 0.21240(8) 0.0340(4) Uani 0.92 1 d P
V4 V 0.43939(12) 0.50390(8) 0.21240(8) 0.0340(4) Uani 0.08 1 d P
Mo5 Mo 0.68187(12) 0.35697(8) -0.08850(8) 0.0376(4) Uani 0.92 1 d P
V5 V 0.68187(12) 0.35697(8) -0.08850(8) 0.0376(4) Uani 0.08 1 d P
Mo6 Mo 0.57616(12) 0.66535(8) 0.11339(8) 0.0395(4) Uani 0.92 1 d P
V6 V 0.57616(12) 0.66535(8) 0.11339(8) 0.0395(4) Uani 0.08 1 d P
Mo7 Mo 0.82265(11) -0.11954(8) 0.40997(8) 0.0340(4) Uani 0.92 1 d P
V7 V 0.82265(11) -0.11954(8) 0.40997(8) 0.0340(4) Uani 0.08 1 d P
Mo8 Mo 0.92128(12) 0.11447(8) 0.67728(8) 0.0402(4) Uani 0.92 1 d P
V8 V 0.92128(12) 0.11447(8) 0.67728(8) 0.0402(4) Uani 0.08 1 d P
Mo9 Mo 0.81809(12) 0.09871(8) 0.38954(9) 0.0393(4) Uani 0.92 1 d P
V9 V 0.81809(12) 0.09871(8) 0.38954(9) 0.0393(4) Uani 0.08 1 d P
Mo10 Mo 0.92093(12) -0.10366(8) 0.68157(8) 0.0408(4) Uani 0.92 1 d P
V10 V 0.92093(12) -0.10366(8) 0.68157(8) 0.0408(4) Uani 0.08 1 d P
Mo11 Mo 0.98168(12) 0.21632(8) 0.49271(9) 0.0438(4) Uani 0.92 1 d P
V11 V 0.98168(12) 0.21632(8) 0.49271(9) 0.0438(4) Uani 0.08 1 d P
Mo12 Mo 0.74316(12) 0.00863(9) 0.57751(9) 0.0397(4) Uani 0.92 1 d P
V12 V 0.74316(12) 0.00863(9) 0.57751(9) 0.0397(4) Uani 0.08 1 d P
Ag1 Ag 0.60128(14) 0.19446(7) 0.03881(9) 0.0802(6) Uani 1 1 d .
Ag2 Ag 0.74217(12) 0.34169(9) 0.43948(8) 0.0685(5) Uani 1 1 d .
Ag3 Ag 0.87476(14) -0.01567(9) 0.22315(8) 0.0865(6) Uani 1 1 d .
Ag4 Ag 0.90879(11) 0.46180(8) 0.47798(8) 0.0619(4) Uani 1 1 d .
O1 O 0.9865(16) -0.0810(10) 0.4495(10) 0.038(6) Uani 0.50 1 d P
O2 O 0.4668(14) 0.5540(10) 0.0725(10) 0.030(5) Uani 0.50 1 d P
O3 O 0.5795(13) 0.5686(10) 0.0050(10) 0.026(5) Uani 0.50 1 d P
O4 O 0.4949(13) 0.4517(9) 0.0784(10) 0.021(4) Uani 0.50 1 d PU
O5 O 0.8938(13) -0.0054(9) 0.4806(9) 0.020(4) Uani 0.50 1 d PU
O6 O 0.6242(7) 0.0080(6) 0.6122(6) 0.061(3) Uani 1 1 d .
O7 O 0.6105(8) 0.7435(5) 0.1643(6) 0.054(3) Uani 1 1 d .
O8 O 0.7456(8) -0.1752(6) 0.3645(6) 0.056(3) Uani 1 1 d .
O9 O 0.7685(8) 0.2910(5) -0.1300(6) 0.056(3) Uani 1 1 d .
O10 O 0.6953(9) 0.6075(6) 0.0906(6) 0.077(4) Uani 1 1 d U
O11 O 0.7933(9) 0.0858(6) 0.6395(6) 0.068(4) Uani 1 1 d .
O12 O 0.9753(13) 0.0725(9) 0.4469(9) 0.021(4) Uani 0.50 1 d P
O13 O 0.8812(7) 0.5485(6) 0.0165(6) 0.051(3) Uani 1 1 d .
O14 O 0.8663(8) 0.1878(7) 0.4439(6) 0.071(4) Uani 1 1 d .
O15 O 0.9745(7) 0.3167(5) 0.4858(6) 0.043(3) Uani 1 1 d .
O16 O 0.5179(7) 0.3094(6) 0.1178(6) 0.055(3) Uani 1 1 d .
O17 O 0.7029(9) 0.3118(5) 0.1790(6) 0.063(4) Uani 1 1 d .
O18 O 0.5319(8) 0.5937(6) 0.1943(6) 0.066(4) Uani 1 1 d .
O19 O 0.5644(9) 0.4373(6) 0.1996(7) 0.073(4) Uani 1 1 d .
O20 O 0.8868(8) -0.1513(6) 0.7677(5) 0.051(3) Uani 1 1 d .
O21 O 0.9244(10) 0.0096(6) 0.7182(7) 0.087(5) Uani 1 1 d .
O22 O 0.8816(8) 0.1684(6) 0.7563(6) 0.052(3) Uani 1 1 d .
O23 O 0.9210(8) 0.1962(7) 0.5921(6) 0.067(4) Uani 1 1 d .
O24 O 0.3313(7) 0.2522(5) 0.1470(5) 0.046(3) Uani 1 1 d .
O25 O 0.6765(9) 0.3236(6) 0.0181(5) 0.064(4) Uani 1 1 d .
O26 O 0.9255(13) 0.0062(9) 0.5771(9) 0.019(4) Uani 0.50 1 d PU
O27 O 0.9316(9) 0.1019(6) 0.3167(7) 0.072(4) Uani 1 1 d .
O28 O 0.9425(8) -0.1891(6) 0.6093(6) 0.061(4) Uani 1 1 d .
O29 O 0.7338(9) 0.1450(6) 0.3386(6) 0.064(4) Uani 1 1 d .
O30 O 0.7490(9) -0.0838(5) 0.5002(6) 0.067(4) Uani 1 1 d .
O31 O 0.7418(9) 0.0768(6) 0.4874(6) 0.060(4) Uani 1 1 d .
O32 O 0.8040(9) -0.0123(5) 0.3599(5) 0.056(3) Uani 1 1 d .
O33 O 0.3395(8) 0.5731(6) 0.1823(6) 0.063(4) Uani 1 1 d .
O34 O 0.7676(9) 0.4446(6) -0.0605(5) 0.060(4) Uani 1 1 d .
O35 O 0.3766(8) 0.4114(5) 0.1846(6) 0.056(3) Uani 1 1 d .
O36 O 0.8904(8) -0.2003(7) 0.4625(6) 0.076(4) Uani 1 1 d .
O37 O 0.4160(8) 0.5051(6) 0.3097(5) 0.055(3) Uani 1 1 d .
O38 O 0.9411(8) -0.1245(7) 0.3281(6) 0.070(4) Uani 1 1 d .
O39 O 0.2689(9) 0.3910(6) 0.0679(6) 0.078(4) Uani 1 1 d U
O40 O 0.5656(8) 0.3042(6) -0.1044(6) 0.055(3) Uani 1 1 d .
O41 O 0.6026(14) 0.4551(9) 0.0078(9) 0.027(5) Uani 0.50 1 d P
O42 O 0.7293(9) 0.4529(6) 0.0938(6) 0.060(4) Uani 1 1 d .
O43 O 0.5928(9) 0.7108(7) 0.0066(6) 0.077(4) Uani 1 1 d U
O44 O 0.7979(9) -0.0749(6) 0.6456(7) 0.075(4) Uani 1 1 d .
N1 N 0.9907(14) 0.4520(7) 0.6231(8) 0.058(5) Uani 1 1 d .
N2 N 0.8480(13) 0.5612(8) 0.5699(9) 0.070(5) Uani 1 1 d .
N3 N 0.6127(10) 0.0797(7) 0.1148(8) 0.044(4) Uani 1 1 d .
N4 N 0.6187(10) 0.0853(8) -0.0439(8) 0.045(4) Uani 1 1 d .
N5 N 0.6766(11) 0.2798(7) 0.5488(8) 0.049(4) Uani 1 1 d .
N6 N 0.5831(10) 0.2922(7) 0.4161(8) 0.043(4) Uani 1 1 d .
N7 N 0.8747(10) 0.0596(8) 0.1080(8) 0.050(4) Uani 1 1 d .
N8 N 0.8791(11) -0.1058(8) 0.1199(8) 0.055(4) Uani 1 1 d .
N9 N 0.8451(13) 0.3798(9) 0.3287(8) 0.067(5) Uani 1 1 d .
N10 N 0.7199(14) 0.4853(9) 0.4153(14) 0.095(7) Uani 1 1 d .
C1 C 0.9098(16) 0.3283(12) 0.2882(12) 0.072(6) Uani 1 1 d .
H1A H 0.9242 0.2782 0.3118 0.087 Uiso 1 1 calc R
C2 C 0.9572(14) 0.3440(12) 0.2133(12) 0.070(6) Uani 1 1 d .
H2A H 1.0025 0.3064 0.1864 0.084 Uiso 1 1 calc R
C3 C 0.9341(15) 0.4180(13) 0.1804(10) 0.066(6) Uani 1 1 d .
H3A H 0.9626 0.4312 0.1292 0.079 Uiso 1 1 calc R
C4 C 0.8677(14) 0.4739(11) 0.2234(11) 0.054(5) Uani 1 1 d .
H4A H 0.8569 0.5264 0.2037 0.065 Uiso 1 1 calc R
C5 C 0.8195(13) 0.4501(11) 0.2942(10) 0.044(5) Uani 1 1 d .
C6 C 0.7457(16) 0.5056(10) 0.3411(13) 0.058(6) Uani 1 1 d .
C7 C 0.7010(15) 0.5719(11) 0.3082(11) 0.078(6) Uani 1 1 d U
H7A H 0.7205 0.5875 0.2556 0.093 Uiso 1 1 calc R
C8 C 0.6207(16) 0.6184(13) 0.3578(13) 0.095(7) Uani 1 1 d U
H8A H 0.5883 0.6650 0.3393 0.114 Uiso 1 1 calc R
C9 C 0.5988(18) 0.5895(14) 0.4291(15) 0.101(8) Uani 1 1 d U
H9A H 0.5458 0.6153 0.4608 0.121 Uiso 1 1 calc R
C10 C 0.6446(19) 0.5270(14) 0.4609(14) 0.108(9) Uani 1 1 d .
H10A H 0.6260 0.5114 0.5137 0.130 Uiso 1 1 calc R
C11 C 0.7997(14) 0.6262(13) 0.5457(14) 0.083(7) Uani 1 1 d .
H11A H 0.7895 0.6301 0.4918 0.099 Uiso 1 1 calc R
C12 C 0.7629(14) 0.6895(13) 0.5968(14) 0.088(7) Uani 1 1 d .
H12A H 0.7301 0.7347 0.5762 0.105 Uiso 1 1 calc R
C13 C 0.7743(18) 0.6864(15) 0.6763(16) 0.108(9) Uani 1 1 d U
H13A H 0.7509 0.7293 0.7106 0.130 Uiso 1 1 calc R
C14 C 0.8216(14) 0.6176(13) 0.7045(11) 0.075(6) Uani 1 1 d .
H14A H 0.8292 0.6117 0.7588 0.091 Uiso 1 1 calc R
C15 C 0.8582(15) 0.5563(12) 0.6487(11) 0.062(6) Uani 1 1 d .
C16 C 0.9149(16) 0.4853(12) 0.6719(11) 0.060(6) Uani 1 1 d .
C17 C 0.8939(14) 0.4450(14) 0.7468(11) 0.077(7) Uani 1 1 d .
H17A H 0.8428 0.4664 0.7835 0.093 Uiso 1 1 calc R
C18 C 0.9461(19) 0.3759(14) 0.7666(13) 0.098(9) Uani 1 1 d .
H18A H 0.9292 0.3496 0.8152 0.118 Uiso 1 1 calc R
C19 C 1.0210(17) 0.3470(12) 0.7156(13) 0.075(7) Uani 1 1 d U
H19A H 1.0600 0.3019 0.7295 0.089 Uiso 1 1 calc R
C20 C 1.0412(16) 0.3837(11) 0.6425(12) 0.081(7) Uani 1 1 d .
H20A H 1.0909 0.3607 0.6055 0.097 Uiso 1 1 calc R
C21 C 0.8798(15) -0.1857(12) 0.1226(11) 0.078(7) Uani 1 1 d .
H21A H 0.8830 -0.2083 0.1733 0.093 Uiso 1 1 calc R
C22 C 0.8767(15) -0.2406(12) 0.0626(14) 0.090(7) Uani 1 1 d U
H22A H 0.8787 -0.2971 0.0704 0.108 Uiso 1 1 calc R
C23 C 0.8703(14) -0.2051(12) -0.0101(12) 0.074(6) Uani 1 1 d U
H23A H 0.8636 -0.2391 -0.0536 0.089 Uiso 1 1 calc R
C24 C 0.8733(12) -0.1215(11) -0.0233(11) 0.065(6) Uani 1 1 d .
H24A H 0.8740 -0.0988 -0.0744 0.078 Uiso 1 1 calc R
C25 C 0.8752(11) -0.0735(9) 0.0455(9) 0.035(4) Uani 1 1 d .
C26 C 0.8749(11) 0.0171(9) 0.0406(9) 0.036(4) Uani 1 1 d .
C27 C 0.8741(13) 0.0612(11) -0.0352(10) 0.056(5) Uani 1 1 d .
H27A H 0.8762 0.0329 -0.0835 0.067 Uiso 1 1 calc R
C28 C 0.8704(14) 0.1437(13) -0.0337(12) 0.069(6) Uani 1 1 d .
H28A H 0.8707 0.1732 -0.0812 0.083 Uiso 1 1 calc R
C29 C 0.8663(14) 0.1836(12) 0.0378(15) 0.079(7) Uani 1 1 d .
H29A H 0.8645 0.2407 0.0388 0.094 Uiso 1 1 calc R
C30 C 0.8649(14) 0.1415(11) 0.1072(13) 0.071(6) Uani 1 1 d .
H30A H 0.8570 0.1700 0.1556 0.086 Uiso 1 1 calc R
C31 C 0.7090(14) 0.2885(11) 0.6214(12) 0.067(6) Uani 1 1 d .
H31A H 0.7658 0.3189 0.6256 0.081 Uiso 1 1 calc R
C32 C 0.6630(16) 0.2552(11) 0.6883(12) 0.070(6) Uani 1 1 d U
H32A H 0.6872 0.2643 0.7375 0.084 Uiso 1 1 calc R
C33 C 0.5805(15) 0.2081(10) 0.6847(11) 0.073(7) Uani 1 1 d .
H33A H 0.5514 0.1813 0.7300 0.087 Uiso 1 1 calc R
C34 C 0.5412(13) 0.2015(9) 0.6101(10) 0.055(5) Uani 1 1 d .
H34A H 0.4814 0.1751 0.6057 0.066 Uiso 1 1 calc R
C35 C 0.5945(14) 0.2356(9) 0.5439(9) 0.041(5) Uani 1 1 d .
C36 C 0.5540(13) 0.2330(10) 0.4665(10) 0.048(5) Uani 1 1 d .
C37 C 0.4964(14) 0.1699(10) 0.4438(10) 0.061(6) Uani 1 1 d .
H37A H 0.4837 0.1250 0.4772 0.073 Uiso 1 1 calc R
C38 C 0.4582(15) 0.1751(11) 0.3705(12) 0.075(6) Uani 1 1 d .
H38A H 0.4152 0.1356 0.3555 0.090 Uiso 1 1 calc R
C39 C 0.4838(12) 0.2387(10) 0.3203(11) 0.049(5) Uani 1 1 d .
H39A H 0.4605 0.2425 0.2699 0.059 Uiso 1 1 calc R
C40 C 0.5454(16) 0.2971(10) 0.3464(11) 0.071(6) Uani 1 1 d .
H40A H 0.5611 0.3418 0.3134 0.085 Uiso 1 1 calc R
C50 C 0.6158(12) 0.0779(9) 0.1956(10) 0.054(5) Uani 1 1 d .
H50A H 0.6133 0.1278 0.2227 0.065 Uiso 1 1 calc R
C49 C 0.6223(12) 0.0078(10) 0.2398(9) 0.051(5) Uani 1 1 d .
H49A H 0.6224 0.0097 0.2952 0.061 Uiso 1 1 calc R
C48 C 0.6290(12) -0.0675(10) 0.1981(10) 0.054(5) Uani 1 1 d .
H48A H 0.6329 -0.1171 0.2252 0.065 Uiso 1 1 calc R
C47 C 0.6296(11) -0.0652(8) 0.1179(9) 0.034(4) Uani 1 1 d .
H47A H 0.6359 -0.1143 0.0894 0.041 Uiso 1 1 calc R
C46 C 0.6211(11) 0.0065(8) 0.0772(8) 0.028(4) Uani 1 1 d .
C45 C 0.6249(11) 0.0093(9) -0.0122(9) 0.035(4) Uani 1 1 d .
C44 C 0.6399(12) -0.0592(9) -0.0597(9) 0.042(5) Uani 1 1 d .
H44A H 0.6429 -0.1110 -0.0366 0.051 Uiso 1 1 calc R
C43 C 0.6504(12) -0.0509(9) -0.1409(9) 0.049(5) Uani 1 1 d .
H43A H 0.6587 -0.0970 -0.1738 0.059 Uiso 1 1 calc R
C42 C 0.6488(12) 0.0263(11) -0.1737(9) 0.054(5) Uani 1 1 d .
H42A H 0.6607 0.0330 -0.2289 0.065 Uiso 1 1 calc R
C41 C 0.6292(13) 0.0940(9) -0.1243(11) 0.059(6) Uani 1 1 d .
H41A H 0.6233 0.1459 -0.1467 0.071 Uiso 1 1 calc R

loop_
_atom_site_aniso_label
_atom_site_aniso_U_11
_atom_site_aniso_U_22
_atom_site_aniso_U_33
_atom_site_aniso_U_23
_atom_site_aniso_U_13
_atom_site_aniso_U_12
P1 0.028(4) 0.025(3) 0.026(3) 0.006(3) -0.006(3) 0.000(3)
P2 0.035(4) 0.021(3) 0.019(3) 0.002(2) -0.007(3) -0.003(3)
Mo1 0.0337(11) 0.0607(11) 0.0422(10) 0.0058(8) -0.0077(8) -0.0031(9)
V1 0.0337(11) 0.0607(11) 0.0422(10) 0.0058(8) -0.0077(8) -0.0031(9)
Mo2 0.0504(11) 0.0264(8) 0.0434(10) 0.0118(7) 0.0055(8) -0.0013(8)
V2 0.0504(11) 0.0264(8) 0.0434(10) 0.0118(7) 0.0055(8) -0.0013(8)
Mo3 0.0436(11) 0.0267(8) 0.0341(9) 0.0074(7) -0.0120(8) -0.0015(8)
V3 0.0436(11) 0.0267(8) 0.0341(9) 0.0074(7) -0.0120(8) -0.0015(8)
Mo4 0.0474(11) 0.0317(8) 0.0225(8) 0.0005(7) -0.0009(7) -0.0014(8)
V4 0.0474(11) 0.0317(8) 0.0225(8) 0.0005(7) -0.0009(7) -0.0014(8)
Mo5 0.0452(11) 0.0295(8) 0.0363(9) -0.0015(7) 0.0017(8) 0.0055(8)
V5 0.0452(11) 0.0295(8) 0.0363(9) -0.0015(7) 0.0017(8) 0.0055(8)
Mo6 0.0597(12) 0.0255(8) 0.0346(9) -0.0067(7) -0.0108(8) -0.0005(8)
V6 0.0597(12) 0.0255(8) 0.0346(9) -0.0067(7) -0.0108(8) -0.0005(8)
Mo7 0.0366(10) 0.0325(8) 0.0349(9) -0.0015(7) -0.0123(8) -0.0046(8)
V7 0.0366(10) 0.0325(8) 0.0349(9) -0.0015(7) -0.0123(8) -0.0046(8)
Mo8 0.0526(12) 0.0382(9) 0.0288(9) -0.0075(7) -0.0034(8) 0.0120(9)
V8 0.0526(12) 0.0382(9) 0.0288(9) -0.0075(7) -0.0034(8) 0.0120(9)
Mo9 0.0395(11) 0.0383(9) 0.0418(10) -0.0056(8) -0.0141(8) 0.0066(8)
V9 0.0395(11) 0.0383(9) 0.0418(10) -0.0056(8) -0.0141(8) 0.0066(8)
Mo10 0.0581(12) 0.0371(9) 0.0270(9) 0.0041(7) -0.0011(8) -0.0098(9)
V10 0.0581(12) 0.0371(9) 0.0270(9) 0.0041(7) -0.0011(8) -0.0098(9)
Mo11 0.0541(12) 0.0219(8) 0.0544(11) 0.0006(7) -0.0024(9) 0.0017(8)
V11 0.0541(12) 0.0219(8) 0.0544(11) 0.0006(7) -0.0024(9) 0.0017(8)
Mo12 0.0331(10) 0.0421(9) 0.0433(10) -0.0040(8) -0.0014(8) 0.0005(8)
V12 0.0331(10) 0.0421(9) 0.0433(10) -0.0040(8) -0.0014(8) 0.0005(8)
Ag1 0.1430(18) 0.0251(7) 0.0750(12) -0.0061(7) -0.0258(11) 0.0052(9)
Ag2 0.0635(12) 0.0809(11) 0.0612(10) 0.0117(8) -0.0035(8) -0.0161(10)
Ag3 0.1398(18) 0.0864(11) 0.0364(9) -0.0019(8) -0.0239(10) -0.0017(12)
Ag4 0.0730(12) 0.0597(9) 0.0529(10) 0.0114(7) -0.0092(8) 0.0059(9)
O1 0.075(17) 0.017(10) 0.023(12) 0.006(9) -0.003(11) -0.030(11)
O2 0.024(12) 0.040(12) 0.024(12) -0.015(9) 0.001(9) -0.018(10)
O3 0.009(11) 0.040(12) 0.030(12) 0.008(9) -0.010(9) 0.003(10)
O4 0.020(8) 0.019(7) 0.025(8) -0.001(7) -0.003(7) 0.000(7)
O5 0.019(6) 0.020(6) 0.021(6) -0.002(4) -0.009(5) -0.003(5)
O6 0.019(7) 0.071(8) 0.086(9) -0.010(7) 0.028(6) -0.018(7)
O7 0.083(10) 0.026(6) 0.058(8) 0.001(5) -0.023(7) -0.014(6)
O8 0.061(9) 0.061(7) 0.051(7) -0.012(6) -0.023(6) -0.042(7)
O9 0.066(9) 0.040(6) 0.055(8) 0.001(6) 0.021(6) 0.025(6)
O10 0.092(8) 0.075(7) 0.059(7) 0.012(6) 0.001(6) 0.036(6)
O11 0.085(10) 0.043(7) 0.088(9) 0.003(6) -0.062(8) 0.007(7)
O12 0.031(12) 0.019(10) 0.014(10) 0.010(8) -0.002(9) -0.004(9)
O13 0.025(7) 0.055(7) 0.076(8) -0.010(6) -0.020(6) -0.002(6)
O14 0.042(8) 0.107(10) 0.060(8) -0.051(7) 0.018(6) -0.035(8)
O15 0.048(8) 0.010(5) 0.072(8) -0.014(5) -0.018(6) 0.003(5)
O16 0.024(7) 0.045(7) 0.094(9) -0.032(6) -0.002(6) 0.003(6)
O17 0.095(10) 0.040(6) 0.062(8) 0.014(6) -0.050(8) 0.001(7)
O18 0.065(9) 0.048(7) 0.093(9) 0.037(7) -0.052(8) -0.007(7)
O19 0.062(9) 0.042(7) 0.113(11) -0.038(7) -0.013(8) 0.019(7)
O20 0.061(9) 0.064(7) 0.028(6) 0.009(6) -0.003(6) -0.010(7)
O21 0.112(12) 0.045(7) 0.120(11) -0.004(7) -0.084(10) 0.008(8)
O22 0.062(8) 0.055(7) 0.039(7) -0.018(6) -0.011(6) 0.014(7)
O23 0.032(7) 0.104(9) 0.062(8) 0.056(7) 0.004(6) 0.011(7)
O24 0.051(8) 0.035(6) 0.049(7) 0.017(5) 0.018(6) -0.018(6)
O25 0.118(11) 0.056(7) 0.019(6) -0.004(5) -0.001(6) -0.045(8)
O26 0.021(6) 0.016(6) 0.020(6) 0.003(4) -0.003(4) -0.002(4)
O27 0.053(9) 0.083(9) 0.078(9) -0.058(7) 0.010(7) -0.015(8)
O28 0.032(7) 0.074(8) 0.074(8) -0.043(7) 0.018(6) -0.030(7)
O29 0.069(9) 0.067(8) 0.061(8) -0.008(6) -0.033(7) 0.034(7)
O30 0.119(12) 0.035(6) 0.047(8) -0.005(6) -0.009(7) -0.004(7)
O31 0.103(11) 0.038(6) 0.036(7) 0.012(5) 0.013(7) -0.011(7)
O32 0.101(11) 0.033(6) 0.032(7) -0.005(5) -0.004(7) 0.009(7)
O33 0.047(8) 0.052(7) 0.097(10) 0.036(7) -0.035(7) -0.015(7)
O34 0.097(10) 0.057(7) 0.027(6) 0.000(5) 0.005(6) -0.059(8)
O35 0.033(8) 0.032(6) 0.103(9) -0.030(6) -0.002(7) -0.006(6)
O36 0.049(9) 0.097(9) 0.081(9) 0.063(7) -0.002(7) 0.019(8)
O37 0.054(8) 0.086(8) 0.020(6) 0.006(6) 0.012(5) -0.002(7)
O38 0.026(7) 0.103(9) 0.076(9) 0.046(7) 0.014(6) 0.017(7)
O39 0.094(8) 0.082(7) 0.054(7) 0.006(6) -0.005(6) 0.046(6)
O40 0.041(8) 0.041(6) 0.089(9) 0.033(6) -0.030(7) -0.016(6)
O41 0.041(14) 0.025(10) 0.011(10) -0.001(8) 0.012(9) 0.018(10)
O42 0.092(10) 0.054(7) 0.039(7) 0.004(6) -0.007(7) -0.051(7)
O43 0.077(8) 0.091(7) 0.058(7) 0.014(6) -0.002(6) 0.035(6)
O44 0.101(11) 0.050(7) 0.087(9) -0.007(7) -0.066(9) -0.002(8)
N1 0.123(16) 0.016(7) 0.033(9) 0.001(7) -0.004(9) 0.000(9)
N2 0.102(16) 0.044(10) 0.066(12) 0.008(9) -0.011(11) -0.010(10)
N3 0.050(10) 0.031(8) 0.053(10) 0.004(7) -0.016(8) -0.001(7)
N4 0.039(9) 0.052(9) 0.047(9) 0.011(8) -0.014(7) -0.012(8)
N5 0.062(12) 0.043(9) 0.042(10) -0.020(7) -0.004(8) 0.013(8)
N6 0.049(10) 0.049(9) 0.029(9) 0.008(7) -0.004(7) -0.010(8)
N7 0.036(10) 0.051(9) 0.062(11) -0.006(8) 0.000(8) 0.002(8)
N8 0.074(12) 0.034(8) 0.060(11) 0.002(8) -0.017(9) -0.004(9)
N9 0.103(15) 0.058(10) 0.042(10) 0.004(8) -0.018(10) 0.017(10)
N10 0.094(17) 0.039(10) 0.14(2) -0.006(12) 0.036(14) 0.000(10)
C1 0.095(18) 0.081(15) 0.044(14) 0.009(12) -0.031(13) 0.027(14)
C2 0.061(15) 0.096(17) 0.056(15) -0.011(13) -0.033(12) 0.019(13)
C3 0.066(16) 0.109(17) 0.028(11) -0.001(12) -0.016(11) -0.033(14)
C4 0.058(14) 0.066(13) 0.043(12) -0.001(11) -0.019(10) -0.012(12)
C5 0.044(12) 0.055(12) 0.038(11) 0.009(10) -0.020(9) -0.009(10)
C6 0.077(17) 0.033(11) 0.072(14) -0.032(11) -0.043(13) 0.006(11)
C7 0.084(10) 0.090(10) 0.060(9) -0.006(8) -0.023(8) 0.029(8)
C8 0.094(11) 0.103(11) 0.090(10) -0.012(8) -0.030(9) 0.014(9)
C9 0.089(11) 0.103(11) 0.112(11) -0.008(9) -0.013(9) -0.013(9)
C10 0.12(2) 0.097(19) 0.10(2) 0.019(16) 0.031(17) -0.003(18)
C11 0.043(15) 0.091(18) 0.11(2) -0.009(16) 0.018(13) 0.014(14)
C12 0.046(15) 0.092(17) 0.12(2) 0.057(16) 0.018(14) -0.029(14)
C13 0.095(12) 0.107(12) 0.121(12) 0.006(9) 0.006(9) -0.018(9)
C14 0.049(14) 0.107(17) 0.067(15) -0.018(14) 0.026(11) -0.049(14)
C15 0.085(17) 0.068(14) 0.029(12) -0.010(11) 0.007(11) 0.010(12)
C16 0.076(17) 0.073(15) 0.035(12) 0.009(11) -0.007(11) -0.039(14)
C17 0.029(13) 0.14(2) 0.063(15) 0.013(14) -0.005(11) -0.028(14)
C18 0.09(2) 0.13(2) 0.081(19) 0.044(17) -0.034(16) -0.031(18)
C19 0.088(11) 0.061(9) 0.077(10) -0.003(8) -0.015(8) -0.021(8)
C20 0.12(2) 0.054(14) 0.074(16) -0.019(12) -0.017(14) -0.031(14)
C21 0.12(2) 0.070(14) 0.045(13) 0.009(11) 0.001(12) 0.017(14)
C22 0.081(11) 0.076(10) 0.111(11) -0.003(9) -0.004(9) -0.002(8)
C23 0.072(10) 0.069(9) 0.079(10) -0.030(8) 0.001(8) -0.001(8)
C24 0.044(13) 0.077(14) 0.073(15) 0.000(12) -0.008(11) 0.010(12)
C25 0.029(10) 0.053(11) 0.024(9) -0.017(8) -0.002(8) 0.001(9)
C26 0.021(10) 0.051(11) 0.038(10) -0.009(9) -0.014(8) 0.003(9)
C27 0.050(13) 0.064(13) 0.050(13) 0.019(10) 0.014(9) -0.002(11)
C28 0.047(14) 0.090(17) 0.070(16) 0.023(13) -0.008(12) 0.012(13)
C29 0.051(15) 0.056(14) 0.12(2) 0.031(15) 0.003(15) 0.012(12)
C30 0.053(15) 0.055(14) 0.103(19) -0.004(13) 0.006(13) -0.004(12)
C31 0.050(14) 0.086(15) 0.062(15) -0.002(12) 0.010(11) 0.002(12)
C32 0.077(10) 0.075(10) 0.060(9) -0.002(8) -0.012(8) 0.015(8)
C33 0.085(17) 0.076(14) 0.045(13) 0.030(11) 0.030(11) 0.057(13)
C34 0.051(13) 0.069(13) 0.040(12) 0.026(10) 0.012(10) 0.004(11)
C35 0.062(14) 0.035(10) 0.026(10) -0.009(8) -0.005(10) 0.025(10)
C36 0.043(13) 0.043(11) 0.055(13) 0.006(10) 0.008(10) -0.003(10)
C37 0.072(16) 0.053(12) 0.057(14) 0.013(10) 0.000(11) 0.012(12)
C38 0.069(16) 0.070(15) 0.090(17) 0.004(13) -0.028(14) 0.002(13)
C39 0.030(12) 0.047(11) 0.076(14) -0.005(11) -0.036(10) 0.009(10)
C40 0.104(19) 0.053(13) 0.044(13) 0.004(10) 0.039(12) 0.018(13)
C50 0.061(14) 0.042(11) 0.061(13) -0.022(10) -0.025(11) 0.019(10)
C49 0.049(13) 0.075(13) 0.033(11) 0.014(10) -0.028(9) -0.003(11)
C48 0.060(14) 0.050(11) 0.051(12) -0.007(10) 0.002(10) -0.010(11)
C47 0.039(11) 0.028(9) 0.033(10) -0.009(8) 0.001(8) 0.002(8)
C46 0.034(10) 0.029(9) 0.021(9) 0.006(7) -0.004(7) -0.004(8)
C45 0.027(10) 0.033(9) 0.046(11) -0.010(8) -0.005(8) -0.014(8)
C44 0.058(13) 0.040(10) 0.030(10) -0.010(8) -0.009(9) -0.002(9)
C43 0.068(14) 0.039(10) 0.036(11) -0.011(9) 0.005(10) 0.004(10)
C42 0.048(12) 0.088(14) 0.023(10) 0.014(10) 0.003(9) 0.014(12)
C41 0.087(16) 0.032(10) 0.057(13) 0.014(9) -0.003(12) 0.009(11)

loop_
_atom_type_symbol
_atom_type_description
_atom_type_scat_dispersion_real
_atom_type_scat_dispersion_imag
_atom_type_scat_source
C C 0.0033 0.0016 'International Tables Vol C Tables 4.2.6.8 and 6.1.1.4'
H H 0.0000 0.0000 'International Tables Vol C Tables 4.2.6.8 and 6.1.1.4'
N N 0.0061 0.0033 'International Tables Vol C Tables 4.2.6.8 and 6.1.1.4'
O O 0.0106 0.0060 'International Tables Vol C Tables 4.2.6.8 and 6.1.1.4'
P P 0.1023 0.0942 'International Tables Vol C Tables 4.2.6.8 and 6.1.1.4'
Mo Mo -1.6832 0.6857 'International Tables Vol C Tables 4.2.6.8 and 6.1.1.4'
Ag Ag -0.8971 1.1015 'International Tables Vol C Tables 4.2.6.8 and 6.1.1.4'
V V 0.3005 0.5294 'International Tables Vol C Tables 4.2.6.8 and 6.1.1.4'

loop_
_geom_angle_atom_site_label_1
_geom_angle_atom_site_label_2
_geom_angle_atom_site_label_3
_geom_angle
_geom_angle_site_symmetry_1
_geom_angle_site_symmetry_3
O2 P1 O2 180.0(12) . 2_665
O2 P1 O4 112.1(8) . 2_665
O2 P1 O4 67.9(8) 2_665 2_665
O2 P1 O4 67.9(8) . .
O2 P1 O4 112.1(8) 2_665 .
O4 P1 O4 180.0(10) 2_665 .
O2 P1 O41 68.2(8) . 2_665
O2 P1 O41 111.8(8) 2_665 2_665
O4 P1 O41 70.1(8) 2_665 2_665
O4 P1 O41 109.9(8) . 2_665
O2 P1 O41 111.8(8) . .
O2 P1 O41 68.2(8) 2_665 .
O4 P1 O41 109.9(8) 2_665 .
O4 P1 O41 70.1(8) . .
O41 P1 O41 180.0(15) 2_665 .
O2 P1 O3 108.6(8) . 2_665
O2 P1 O3 71.4(8) 2_665 2_665
O4 P1 O3 107.6(8) 2_665 2_665
O4 P1 O3 72.4(8) . 2_665
O41 P1 O3 73.3(8) 2_665 2_665
O41 P1 O3 106.7(8) . 2_665
O2 P1 O3 71.4(8) . .
O2 P1 O3 108.6(8) 2_665 .
O4 P1 O3 72.4(8) 2_665 .
O4 P1 O3 107.6(8) . .
O41 P1 O3 106.7(8) 2_665 .
O41 P1 O3 73.3(8) . .
O3 P1 O3 180.0(12) 2_665 .
O5 P2 O5 180.0(11) . 2_756
O5 P2 O12 71.0(8) . .
O5 P2 O12 109.0(8) 2_756 .
O5 P2 O12 109.0(8) . 2_756
O5 P2 O12 71.0(8) 2_756 2_756
O12 P2 O12 180.000(3) . 2_756
O5 P2 O26 69.2(8) . .
O5 P2 O26 110.8(8) 2_756 .
O12 P2 O26 107.0(8) . .
O12 P2 O26 73.0(8) 2_756 .
O5 P2 O26 110.8(8) . 2_756
O5 P2 O26 69.2(8) 2_756 2_756
O12 P2 O26 73.0(8) . 2_756
O12 P2 O26 107.0(8) 2_756 2_756
O26 P2 O26 180.0(7) . 2_756
O5 P2 O1 69.2(9) . .
O5 P2 O1 110.8(9) 2_756 .
O12 P2 O1 106.6(8) . .
O12 P2 O1 73.4(8) 2_756 .
O26 P2 O1 112.5(9) . .
O26 P2 O1 67.5(9) 2_756 .
O5 P2 O1 110.8(9) . 2_756
O5 P2 O1 69.2(9) 2_756 2_756
O12 P2 O1 73.4(8) . 2_756
O12 P2 O1 106.6(8) 2_756 2_756
O26 P2 O1 67.5(9) . 2_756
O26 P2 O1 112.5(9) 2_756 2_756
O1 P2 O1 180.0(12) . 2_756
O13 Mo1 O39 102.6(5) . 2_665
O13 Mo1 O34 102.2(5) . .
O39 Mo1 O34 95.2(4) 2_665 .
O13 Mo1 O10 101.1(5) . .
O39 Mo1 O10 88.5(4) 2_665 .
O34 Mo1 O10 154.9(5) . .
O13 Mo1 O42 101.3(5) . .
O39 Mo1 O42 155.4(5) 2_665 .
O34 Mo1 O42 85.6(4) . .
O10 Mo1 O42 81.0(4) . .
O13 Mo1 O3 157.5(5) . .
O39 Mo1 O3 64.6(5) 2_665 .
O34 Mo1 O3 97.5(5) . .
O10 Mo1 O3 61.8(5) . .
O42 Mo1 O3 90.9(5) . .
O13 Mo1 O41 157.7(5) . .
O39 Mo1 O41 96.6(5) 2_665 .
O34 Mo1 O41 64.3(5) . .
O10 Mo1 O41 90.7(5) . .
O42 Mo1 O41 61.6(5) . .
O3 Mo1 O41 44.1(5) . .
O24 Mo2 O16 100.8(5) . .
O24 Mo2 O43 102.0(5) . 2_665
O16 Mo2 O43 92.8(5) . 2_665
O24 Mo2 O39 101.2(5) . .
O16 Mo2 O39 157.4(5) . .
O43 Mo2 O39 87.8(4) 2_665 .
O24 Mo2 O35 101.1(4) . .
O16 Mo2 O35 87.7(4) . .
O43 Mo2 O35 156.4(5) 2_665 .
O39 Mo2 O35 82.9(4) . .
O24 Mo2 O3 158.8(5) . 2_665
O16 Mo2 O3 95.8(5) . 2_665
O43 Mo2 O3 63.9(5) 2_665 2_665
O39 Mo2 O3 64.3(5) . 2_665
O35 Mo2 O3 92.6(5) . 2_665
O17 Mo3 O42 103.9(5) . .
O17 Mo3 O19 102.9(5) . .
O42 Mo3 O19 96.2(5) . .
O17 Mo3 O25 98.9(5) . .
O42 Mo3 O25 87.4(4) . .
O19 Mo3 O25 156.3(5) . .
O17 Mo3 O16 98.9(5) . .
O42 Mo3 O16 155.7(4) . .
O19 Mo3 O16 86.9(4) . .
O25 Mo3 O16 80.7(4) . .
O17 Mo3 O41 158.1(6) . .
O42 Mo3 O41 64.9(5) . .
O19 Mo3 O41 97.2(5) . .
O25 Mo3 O41 63.2(5) . .
O16 Mo3 O41 90.9(5) . .
O17 Mo3 O4 158.5(6) . .
O42 Mo3 O4 94.7(5) . .
O19 Mo3 O4 63.8(5) . .
O25 Mo3 O4 92.6(5) . .
O16 Mo3 O4 65.1(5) . .
O41 Mo3 O4 42.3(5) . .
O37 Mo4 O33 101.7(5) . .
O37 Mo4 O35 102.4(5) . .
O33 Mo4 O35 93.5(4) . .
O37 Mo4 O18 101.7(5) . .
O33 Mo4 O18 88.2(4) . .
O35 Mo4 O18 155.0(5) . .
O37 Mo4 O19 100.7(5) . .
O33 Mo4 O19 157.0(5) . .
O35 Mo4 O19 86.5(4) . .
O18 Mo4 O19 82.5(4) . .
O37 Mo4 O4 159.0(5) . .
O33 Mo4 O4 96.2(5) . .
O35 Mo4 O4 65.4(5) . .
O18 Mo4 O4 89.6(5) . .
O19 Mo4 O4 62.9(5) . .
O37 Mo4 O2 160.0(5) . .
O33 Mo4 O2 65.2(6) . .
O35 Mo4 O2 93.8(5) . .
O18 Mo4 O2 64.4(5) . .
O19 Mo4 O2 91.8(6) . .
O4 Mo4 O2 40.6(5) . .
O9 Mo5 O40 101.0(5) . .
O9 Mo5 O25 100.1(5) . .
O40 Mo5 O25 92.6(4) . .
O9 Mo5 O34 99.9(5) . .
O40 Mo5 O34 158.8(5) . .
O25 Mo5 O34 87.3(4) . .
O9 Mo5 O33 100.2(5) . 2_665
O40 Mo5 O33 88.5(4) . 2_665
O25 Mo5 O33 159.1(5) . 2_665
O34 Mo5 O33 84.2(4) . 2_665
O9 Mo5 O2 159.9(5) . 2_665
O40 Mo5 O2 66.7(5) . 2_665
O25 Mo5 O2 96.4(6) . 2_665
O34 Mo5 O2 92.2(5) . 2_665
O33 Mo5 O2 64.9(5) 2_665 2_665
O9 Mo5 O41 158.1(6) . .
O40 Mo5 O41 95.8(6) . .
O25 Mo5 O41 65.0(5) . .
O34 Mo5 O41 65.0(5) . .
O33 Mo5 O41 94.1(5) 2_665 .
O2 Mo5 O41 41.8(5) 2_665 .
O7 Mo6 O10 102.0(5) . .
O7 Mo6 O18 102.1(5) . .
O10 Mo6 O18 92.6(5) . .
O7 Mo6 O43 99.6(5) . .
O10 Mo6 O43 88.9(5) . .
O18 Mo6 O43 157.5(5) . .
O7 Mo6 O40 101.0(5) . 2_665
O10 Mo6 O40 156.4(5) . 2_665
O18 Mo6 O40 87.8(4) . 2_665
O43 Mo6 O40 82.1(4) . 2_665
O7 Mo6 O3 157.9(6) . .
O10 Mo6 O3 64.8(5) . .
O18 Mo6 O3 96.4(5) . .
O43 Mo6 O3 64.0(5) . .
O40 Mo6 O3 91.6(5) 2_665 .
O7 Mo6 O2 158.5(6) . .
O10 Mo6 O2 95.7(6) . .
O18 Mo6 O2 64.7(5) . .
O43 Mo6 O2 92.7(5) . .
O40 Mo6 O2 63.2(5) 2_665 .
O3 Mo6 O2 43.2(5) . .
O8 Mo7 O30 104.6(5) . .
O8 Mo7 O36 100.5(5) . .
O30 Mo7 O36 93.7(5) . .
O8 Mo7 O32 101.4(5) . .
O30 Mo7 O32 90.2(4) . .
O36 Mo7 O32 155.9(5) . .
O8 Mo7 O38 99.4(5) . .
O30 Mo7 O38 155.7(5) . .
O36 Mo7 O38 85.7(5) . .
O32 Mo7 O38 81.1(4) . .
O8 Mo7 O1 155.5(6) . .
O30 Mo7 O1 96.3(6) . .
O36 Mo7 O1 64.9(5) . .
O32 Mo7 O1 91.0(5) . .
O38 Mo7 O1 61.4(5) . .
O8 Mo7 O5 162.3(6) . .
O30 Mo7 O5 64.4(5) . .
O36 Mo7 O5 94.2(5) . .
O32 Mo7 O5 66.2(5) . .
O38 Mo7 O5 91.4(5) . .
O1 Mo7 O5 41.8(5) . .
O22 Mo8 O38 102.3(5) . 2_756
O22 Mo8 O21 102.0(5) . .
O38 Mo8 O21 94.0(5) 2_756 .
O22 Mo8 O23 102.0(5) . .
O38 Mo8 O23 87.7(4) 2_756 .
O21 Mo8 O23 155.0(5) . .
O22 Mo8 O11 100.7(5) . .
O38 Mo8 O11 156.5(5) 2_756 .
O21 Mo8 O11 85.8(4) . .
O23 Mo8 O11 83.0(4) . .
O22 Mo8 O1 158.4(5) . 2_756
O38 Mo8 O1 64.3(6) 2_756 2_756
O21 Mo8 O1 96.0(6) . 2_756
O23 Mo8 O1 62.4(5) . 2_756
O11 Mo8 O1 92.4(6) . 2_756
O22 Mo8 O26 158.6(6) . .
O38 Mo8 O26 96.0(5) 2_756 .
O21 Mo8 O26 65.4(5) . .
O23 Mo8 O26 89.6(5) . .
O11 Mo8 O26 62.6(5) . .
O1 Mo8 O26 42.4(5) 2_756 .
O29 Mo9 O27 101.1(6) . .
O29 Mo9 O31 101.8(5) . .
O27 Mo9 O31 157.1(5) . .
O29 Mo9 O14 101.4(5) . .
O27 Mo9 O14 88.7(4) . .
O31 Mo9 O14 85.5(4) . .
O29 Mo9 O32 100.9(5) . .
O27 Mo9 O32 88.7(5) . .
O31 Mo9 O32 88.3(4) . .
O14 Mo9 O32 157.7(5) . .
O29 Mo9 O12 159.5(5) . .
O27 Mo9 O12 65.5(5) . .
O31 Mo9 O12 92.1(5) . .
O14 Mo9 O12 64.5(5) . .
O32 Mo9 O12 94.4(5) . .
O20 Mo10 O28 102.9(5) . .
O20 Mo10 O44 102.4(5) . .
O28 Mo10 O44 92.1(5) . .
O20 Mo10 O21 100.9(5) . .
O28 Mo10 O21 155.8(5) . .
O44 Mo10 O21 86.7(4) . .
O20 Mo10 O27 101.1(5) . 2_756
O28 Mo10 O27 87.6(4) . 2_756
O44 Mo10 O27 155.9(5) . 2_756
O21 Mo10 O27 83.9(5) . 2_756
O20 Mo10 O12 158.2(5) . 2_756
O28 Mo10 O12 64.2(5) . 2_756
O44 Mo10 O12 95.8(5) . 2_756
O21 Mo10 O12 91.9(6) . 2_756
O27 Mo10 O12 62.4(5) 2_756 2_756
O20 Mo10 O26 158.4(5) . .
O28 Mo10 O26 95.0(5) . .
O44 Mo10 O26 64.6(5) . .
O21 Mo10 O26 62.7(5) . .
O27 Mo10 O26 91.4(5) 2_756 .
O12 Mo10 O26 42.9(5) 2_756 .
O15 Mo11 O23 103.6(5) . .
O15 Mo11 O14 100.7(5) . .
O23 Mo11 O14 92.2(5) . .
O15 Mo11 O28 100.3(5) . 2_756
O23 Mo11 O28 156.0(5) . 2_756
O14 Mo11 O28 86.2(4) . 2_756
O15 Mo11 O36 101.0(5) . 2_756
O23 Mo11 O36 87.3(4) . 2_756
O14 Mo11 O36 157.8(5) . 2_756
O28 Mo11 O36 85.4(5) 2_756 2_756
O15 Mo11 O1 158.7(5) . 2_756
O23 Mo11 O1 62.7(6) . 2_756
O14 Mo11 O1 96.2(6) . 2_756
O28 Mo11 O1 93.5(6) 2_756 2_756
O36 Mo11 O1 63.9(5) 2_756 2_756
O15 Mo11 O12 156.7(5) . .
O23 Mo11 O12 94.3(5) . .
O14 Mo11 O12 63.2(5) . .
O28 Mo11 O12 63.6(5) 2_756 .
O36 Mo11 O12 94.7(5) 2_756 .
O1 Mo11 O12 44.5(5) 2_756 .
O6 Mo12 O11 103.1(5) . .
O6 Mo12 O31 102.6(5) . .
O11 Mo12 O31 94.5(4) . .
O6 Mo12 O44 100.1(6) . .
O11 Mo12 O44 88.0(4) . .
O31 Mo12 O44 155.9(5) . .
O6 Mo12 O30 100.0(5) . .
O11 Mo12 O30 156.3(5) . .
O31 Mo12 O30 85.8(4) . .
O44 Mo12 O30 82.6(4) . .
O6 Mo12 O26 159.4(5) . .
O11 Mo12 O26 64.0(5) . .
O31 Mo12 O26 94.7(5) . .
O44 Mo12 O26 65.0(5) . .
O30 Mo12 O26 92.3(5) . .
O6 Mo12 O5 158.6(5) . .
O11 Mo12 O5 95.7(5) . .
O31 Mo12 O5 65.4(5) . .
O44 Mo12 O5 90.6(5) . .
O30 Mo12 O5 62.8(5) . .
O26 Mo12 O5 41.4(5) . .
N4 Ag1 N3 71.9(5) . .
N4 Ag1 O25 127.3(4) . .
N3 Ag1 O25 140.3(4) . .
N4 Ag1 O16 158.8(4) . .
N3 Ag1 O16 111.4(4) . .
O25 Ag1 O16 64.3(4) . .
N5 Ag2 N9 164.3(5) . .
N5 Ag2 N6 71.2(5) . .
N9 Ag2 N6 116.5(5) . .
N5 Ag2 N10 123.6(6) . .
N9 Ag2 N10 69.8(6) . .
N6 Ag2 N10 101.8(6) . .
N5 Ag2 Ag4 111.3(4) . .
N9 Ag2 Ag4 66.4(3) . .
N6 Ag2 Ag4 160.7(3) . .
N10 Ag2 Ag4 60.3(5) . .
N8 Ag3 N7 72.8(5) . .
N8 Ag3 O32 135.8(4) . .
N7 Ag3 O32 140.3(4) . .
N2 Ag4 O15 135.4(4) . .
N2 Ag4 N1 100.2(5) . 2_766
O15 Ag4 N1 114.1(4) . 2_766
N2 Ag4 Ag4 76.3(4) . 2_766
O15 Ag4 Ag4 96.0(2) . 2_766
N1 Ag4 Ag4 60.6(3) 2_766 2_766
N2 Ag4 Ag2 112.3(4) . .
O15 Ag4 Ag2 70.4(2) . .
N1 Ag4 Ag2 125.3(3) 2_766 .
Ag4 Ag4 Ag2 166.39(8) 2_766 .
P2 O1 O26 54.9(7) . 2_756
P2 O1 O5 52.7(7) . .
O26 O1 O5 91.3(10) 2_756 .
P2 O1 V8 124.8(9) . 2_756
O26 O1 V8 69.9(8) 2_756 2_756
O5 O1 V8 133.4(10) . 2_756
P2 O1 Mo8 124.8(9) . 2_756
O26 O1 Mo8 69.9(8) 2_756 2_756
O5 O1 Mo8 133.4(10) . 2_756
V8 O1 Mo8 0.00(7) 2_756 2_756
P2 O1 V11 120.1(9) . 2_756
O26 O1 V11 127.2(12) 2_756 2_756
O5 O1 V11 129.4(11) . 2_756
V8 O1 V11 93.8(7) 2_756 2_756
Mo8 O1 V11 93.8(7) 2_756 2_756
P2 O1 Mo11 120.1(9) . 2_756
O26 O1 Mo11 127.2(12) 2_756 2_756
O5 O1 Mo11 129.4(11) . 2_756
V8 O1 Mo11 93.8(7) 2_756 2_756
Mo8 O1 Mo11 93.8(7) 2_756 2_756
V11 O1 Mo11 0.00(3) 2_756 2_756
P2 O1 Mo7 122.4(11) . .
O26 O1 Mo7 137.1(10) 2_756 .
O5 O1 Mo7 69.7(9) . .
V8 O1 Mo7 95.2(6) 2_756 .
Mo8 O1 Mo7 95.2(6) 2_756 .
V11 O1 Mo7 92.7(5) 2_756 .
Mo11 O1 Mo7 92.7(5) 2_756 .
P1 O2 O4 56.2(8) . .
P1 O2 O41 56.7(8) . 2_665
O4 O2 O41 94.7(11) . 2_665
P1 O2 O3 55.7(8) . .
O4 O2 O3 90.9(12) . .
O41 O2 O3 90.5(11) 2_665 .
P1 O2 V5 125.8(9) . 2_665
O4 O2 V5 137.4(11) . 2_665
O41 O2 V5 69.1(8) 2_665 2_665
O3 O2 V5 126.9(10) . 2_665
P1 O2 Mo5 125.8(9) . 2_665
O4 O2 Mo5 137.4(11) . 2_665
O41 O2 Mo5 69.1(8) 2_665 2_665
O3 O2 Mo5 126.9(10) . 2_665
V5 O2 Mo5 0.00(5) 2_665 2_665
P1 O2 Mo4 124.6(10) . .
O4 O2 Mo4 68.4(8) . .
O41 O2 Mo4 131.8(11) 2_665 .
O3 O2 Mo4 132.5(10) . .
V5 O2 Mo4 92.7(6) 2_665 .
Mo5 O2 Mo4 92.7(6) 2_665 .
P1 O2 Mo6 120.9(9) . .
O4 O2 Mo6 124.7(11) . .
O41 O2 Mo6 132.0(11) 2_665 .
O3 O2 Mo6 65.3(7) . .
V5 O2 Mo6 92.2(6) 2_665 .
Mo5 O2 Mo6 92.2(6) 2_665 .
Mo4 O2 Mo6 91.3(5) . .
P1 O3 O2 52.8(7) . .
P1 O3 Mo6 124.2(9) . .
O2 O3 Mo6 71.5(8) . .
P1 O3 V2 123.2(8) . 2_665
O2 O3 V2 130.2(10) . 2_665
Mo6 O3 V2 94.4(6) . 2_665
P1 O3 Mo2 123.2(8) . 2_665
O2 O3 Mo2 130.2(10) . 2_665
Mo6 O3 Mo2 94.4(6) . 2_665
V2 O3 Mo2 0.00(6) 2_665 2_665
P1 O3 Mo1 121.3(9) . .
O2 O3 Mo1 135.0(10) . .
Mo6 O3 Mo1 93.3(5) . .
V2 O3 Mo1 92.1(6) 2_665 .
Mo2 O3 Mo1 92.1(6) 2_665 .
P1 O4 O2 55.9(8) . .
P1 O4 O41 55.6(8) . .
O2 O4 O41 94.2(12) . .
P1 O4 Mo4 126.8(8) . .
O2 O4 Mo4 71.0(8) . .
O41 O4 Mo4 138.2(10) . .
P1 O4 Mo3 123.4(9) . .
O2 O4 Mo3 132.1(10) . .
O41 O4 Mo3 68.0(8) . .
Mo4 O4 Mo3 92.8(5) . .
P2 O5 O26 56.9(8) . .
P2 O5 O12 55.3(7) . .
O26 O5 O12 90.4(10) . .
P2 O5 O1 58.1(8) . .
O26 O5 O1 97.1(11) . .
O12 O5 O1 90.8(11) . .
P2 O5 Mo12 125.5(8) . .
O26 O5 Mo12 68.7(8) . .
O12 O5 Mo12 126.9(9) . .
O1 O5 Mo12 138.1(10) . .
P2 O5 Mo7 126.5(9) . .
O26 O5 Mo7 133.1(10) . .
O12 O5 Mo7 132.2(9) . .
O1 O5 Mo7 68.5(7) . .
Mo12 O5 Mo7 92.2(5) . .
Mo6 O10 Mo1 139.2(6) . .
Mo12 O11 Mo8 139.4(6) . .
P2 O12 O5 53.7(7) . .
P2 O12 Mo9 126.3(9) . .
O5 O12 Mo9 72.7(8) . .
P2 O12 Mo11 122.0(8) . .
O5 O12 Mo11 130.3(10) . .
Mo9 O12 Mo11 92.5(5) . .
P2 O12 Mo10 122.5(9) . 2_756
O5 O12 Mo10 135.3(9) . 2_756
Mo9 O12 Mo10 93.0(5) . 2_756
Mo11 O12 Mo10 91.4(5) . 2_756
Mo9 O14 Mo11 139.4(7) . .
Mo11 O15 Ag4 162.9(6) . .
Mo2 O16 Mo3 137.1(5) . .
Mo2 O16 Ag1 113.9(4) . .
Mo3 O16 Ag1 97.2(4) . .
Mo6 O18 Mo4 139.2(5) . .
Mo3 O19 Mo4 140.1(6) . .
Mo8 O21 Mo10 139.4(6) . .
Mo11 O23 Mo8 140.4(6) . .
Mo5 O25 Mo3 136.3(6) . .
Mo5 O25 Ag1 112.1(4) . .
Mo3 O25 Ag1 100.7(4) . .
P2 O26 O5 54.0(8) . .
P2 O26 O1 57.5(8) . 2_756
O5 O26 O1 94.1(11) . 2_756
P2 O26 Mo12 123.8(8) . .
O5 O26 Mo12 69.9(8) . .
O1 O26 Mo12 131.3(10) 2_756 .
P2 O26 Mo8 125.1(8) . .
O5 O26 Mo8 138.0(10) . .
O1 O26 Mo8 67.7(7) 2_756 .
Mo12 O26 Mo8 93.4(6) . .
P2 O26 Mo10 121.2(8) . .
O5 O26 Mo10 125.4(9) . .
O1 O26 Mo10 131.4(10) 2_756 .
Mo12 O26 Mo10 92.0(6) . .
Mo8 O26 Mo10 92.3(5) . .
Mo9 O27 V10 138.1(6) . 2_756
Mo9 O27 Mo10 138.1(6) . 2_756
V10 O27 Mo10 0.00(8) 2_756 2_756
Mo10 O28 V11 140.5(6) . 2_756
Mo10 O28 Mo11 140.5(6) . 2_756
V11 O28 Mo11 0.00(9) 2_756 2_756
Mo7 O30 Mo12 139.6(6) . .
Mo12 O31 Mo9 140.8(7) . .
Mo9 O32 Mo7 135.9(5) . .
Mo9 O32 Ag3 102.8(4) . .
Mo7 O32 Ag3 110.2(4) . .
Mo4 O33 V5 136.6(7) . 2_665
Mo4 O33 Mo5 136.6(7) . 2_665
V5 O33 Mo5 0.00(11) 2_665 2_665
Mo1 O34 Mo5 138.4(6) . .
Mo4 O35 Mo2 140.1(6) . .
Mo7 O36 V11 138.5(6) . 2_756
Mo7 O36 Mo11 138.5(6) . 2_756
V11 O36 Mo11 0.00(11) 2_756 2_756
V8 O38 Mo8 0.00(8) 2_756 2_756
V8 O38 Mo7 138.6(6) 2_756 .
Mo8 O38 Mo7 138.6(6) 2_756 .
V1 O39 Mo1 0.00(13) 2_665 2_665
V1 O39 Mo2 138.7(7) 2_665 .
Mo1 O39 Mo2 138.7(7) 2_665 .
Mo5 O40 V6 137.3(5) . 2_665
Mo5 O40 Mo6 137.3(5) . 2_665
V6 O40 Mo6 0.00(11) 2_665 2_665
P1 O41 O2 55.1(8) . 2_665
P1 O41 O4 54.3(8) . .
O2 O41 O4 92.9(12) 2_665 .
P1 O41 Mo5 124.1(9) . .
O2 O41 Mo5 69.1(8) 2_665 .
O4 O41 Mo5 132.8(10) . .
P1 O41 Mo3 124.0(9) . .
O2 O41 Mo3 138.1(11) 2_665 .
O4 O41 Mo3 69.7(7) . .
Mo5 O41 Mo3 94.7(5) . .
P1 O41 Mo1 121.1(8) . .
O2 O41 Mo1 125.5(10) 2_665 .
O4 O41 Mo1 131.1(10) . .
Mo5 O41 Mo1 92.2(6) . .
Mo3 O41 Mo1 92.2(6) . .
Mo3 O42 Mo1 141.1(6) . .
V2 O43 Mo2 0.00(12) 2_665 2_665
V2 O43 Mo6 137.2(6) 2_665 .
Mo2 O43 Mo6 137.2(6) 2_665 .
Mo10 O44 Mo12 137.9(7) . .
C16 N1 C20 122.1(17) . .
C16 N1 Ag4 120.7(11) . 2_766
C20 N1 Ag4 112.8(15) . 2_766
C11 N2 C15 116.8(18) . .
C11 N2 Ag4 119.6(15) . .
C15 N2 Ag4 123.6(13) . .
C46 N3 C50 116.1(12) . .
C46 N3 Ag1 118.1(10) . .
C50 N3 Ag1 125.7(10) . .
C41 N4 C45 119.1(14) . .
C41 N4 Ag1 121.7(11) . .
C45 N4 Ag1 119.1(10) . .
C35 N5 C31 117.7(16) . .
C35 N5 Ag2 118.0(11) . .
C31 N5 Ag2 124.1(13) . .
C40 N6 C36 119.0(15) . .
C40 N6 Ag2 124.1(13) . .
C36 N6 Ag2 112.1(11) . .
C26 N7 C30 120.3(16) . .
C26 N7 Ag3 116.0(11) . .
C30 N7 Ag3 123.3(13) . .
C21 N8 C25 114.6(14) . .
C21 N8 Ag3 128.4(12) . .
C25 N8 Ag3 116.8(10) . .
C1 N9 C5 118.9(17) . .
C1 N9 Ag2 123.0(13) . .
C5 N9 Ag2 116.0(14) . .
C6 N10 C10 121(2) . .
C6 N10 Ag2 113.1(14) . .
C10 N10 Ag2 117.8(15) . .
N9 C1 C2 124.2(18) . .
N9 C1 H1A 117.9 . .
C2 C1 H1A 117.9 . .
C3 C2 C1 116(2) . .
C3 C2 H2A 121.9 . .
C1 C2 H2A 121.9 . .
C2 C3 C4 120.3(19) . .
C2 C3 H3A 119.9 . .
C4 C3 H3A 119.9 . .
C5 C4 C3 118.7(18) . .
C5 C4 H4A 120.7 . .
C3 C4 H4A 120.7 . .
N9 C5 C4 121.1(19) . .
N9 C5 C6 117.3(17) . .
C4 C5 C6 121.2(18) . .
N10 C6 C7 120(2) . .
N10 C6 C5 116.7(18) . .
C7 C6 C5 123(2) . .
C6 C7 C8 118(2) . .
C6 C7 H7A 120.8 . .
C8 C7 H7A 120.8 . .
C9 C8 C7 115(2) . .
C9 C8 H8A 122.6 . .
C7 C8 H8A 122.6 . .
C8 C9 C10 126(3) . .
C8 C9 H9A 117.0 . .
C10 C9 H9A 117.0 . .
C9 C10 N10 119(2) . .
C9 C10 H10A 120.6 . .
N10 C10 H10A 120.6 . .
N2 C11 C12 123(2) . .
N2 C11 H11A 118.5 . .
C12 C11 H11A 118.5 . .
C11 C12 C13 121(2) . .
C11 C12 H12A 119.5 . .
C13 C12 H12A 119.5 . .
C12 C13 C14 118(2) . .
C12 C13 H13A 121.2 . .
C14 C13 H13A 121.2 . .
C13 C14 C15 118(2) . .
C13 C14 H14A 120.9 . .
C15 C14 H14A 120.9 . .
N2 C15 C14 123.4(19) . .
N2 C15 C16 114.8(17) . .
C14 C15 C16 121.8(19) . .
N1 C16 C17 115(2) . .
N1 C16 C15 121.6(17) . .
C17 C16 C15 123(2) . .
C18 C17 C16 122(2) . .
C18 C17 H17A 118.8 . .
C16 C17 H17A 118.8 . .
C19 C18 C17 119(2) . .
C19 C18 H18A 120.6 . .
C17 C18 H18A 120.6 . .
C18 C19 C20 120(2) . .
C18 C19 H19A 120.1 . .
C20 C19 H19A 120.1 . .
N1 C20 C19 121(2) . .
N1 C20 H20A 119.3 . .
C19 C20 H20A 119.3 . .
N8 C21 C22 129.6(18) . .
N8 C21 H21A 115.2 . .
C22 C21 H21A 115.2 . .
C21 C22 C23 113.3(19) . .
C21 C22 H22A 123.4 . .
C23 C22 H22A 123.4 . .
C22 C23 C24 124.0(19) . .
C22 C23 H23A 118.0 . .
C24 C23 H23A 118.0 . .
C23 C24 C25 115.1(17) . .
C23 C24 H24A 122.4 . .
C25 C24 H24A 122.4 . .
N8 C25 C24 123.2(15) . .
N8 C25 C26 115.8(13) . .
C24 C25 C26 121.0(15) . .
N7 C26 C27 118.9(15) . .
N7 C26 C25 118.4(14) . .
C27 C26 C25 122.7(15) . .
C28 C27 C26 118.6(17) . .
C28 C27 H27A 120.7 . .
C26 C27 H27A 120.7 . .
C27 C28 C29 119.6(19) . .
C27 C28 H28A 120.2 . .
C29 C28 H28A 120.2 . .
C30 C29 C28 121(2) . .
C30 C29 H29A 119.6 . .
C28 C29 H29A 119.6 . .
N7 C30 C29 121(2) . .
N7 C30 H30A 119.3 . .
C29 C30 H30A 119.3 . .
C32 C31 N5 123.0(19) . .
C32 C31 H31A 118.5 . .
N5 C31 H31A 118.5 . .
C31 C32 C33 120.6(19) . .
C31 C32 H32A 119.7 . .
C33 C32 H32A 119.7 . .
C32 C33 C34 117.8(17) . .
C32 C33 H33A 121.1 . .
C34 C33 H33A 121.1 . .
C35 C34 C33 117.7(17) . .
C35 C34 H34A 121.1 . .
C33 C34 H34A 121.1 . .
N5 C35 C34 122.9(15) . .
N5 C35 C36 117.4(16) . .
C34 C35 C36 119.2(18) . .
N6 C36 C37 121.5(16) . .
N6 C36 C35 115.2(16) . .
C37 C36 C35 123.1(17) . .
C38 C37 C36 118.5(17) . .
C38 C37 H37A 120.8 . .
C36 C37 H37A 120.8 . .
C39 C38 C37 119.6(18) . .
C39 C38 H38A 120.2 . .
C37 C38 H38A 120.2 . .
C38 C39 C40 118.0(17) . .
C38 C39 H39A 121.0 . .
C40 C39 H39A 121.0 . .
N6 C40 C39 122.9(16) . .
N6 C40 H40A 118.6 . .
C39 C40 H40A 118.6 . .
N3 C50 C49 124.4(14) . .
N3 C50 H50A 117.8 . .
C49 C50 H50A 117.8 . .
C50 C49 C48 117.5(15) . .
C50 C49 H49A 121.3 . .
C48 C49 H49A 121.3 . .
C47 C48 C49 117.9(15) . .
C47 C48 H48A 121.1 . .
C49 C48 H48A 121.1 . .
C48 C47 C46 122.1(14) . .
C48 C47 H47A 118.9 . .
C46 C47 H47A 118.9 . .
N3 C46 C47 121.9(13) . .
N3 C46 C45 115.8(12) . .
C47 C46 C45 122.2(13) . .
N4 C45 C44 121.6(14) . .
N4 C45 C46 115.1(12) . .
C44 C45 C46 123.1(14) . .
C43 C44 C45 119.6(15) . .
C43 C44 H44A 120.2 . .
C45 C44 H44A 120.2 . .
C44 C43 C42 119.2(14) . .
C44 C43 H43A 120.4 . .
C42 C43 H43A 120.4 . .
C43 C42 C41 119.8(15) . .
C43 C42 H42A 120.1 . .
C41 C42 H42A 120.1 . .
N4 C41 C42 120.5(15) . .
N4 C41 H41A 119.8 . .
C42 C41 H41A 119.8 . .

loop_
_geom_bond_atom_site_label_1
_geom_bond_atom_site_label_2
_geom_bond_distance
_geom_bond_site_symmetry_2
P1 O2 1.521(16) .
P1 O2 1.521(16) 2_665
P1 O4 1.527(16) 2_665
P1 O4 1.527(16) .
P1 O41 1.550(17) 2_665
P1 O41 1.550(17) .
P1 O3 1.577(17) 2_665
P1 O3 1.577(17) .
P2 O5 1.495(16) .
P2 O5 1.495(16) 2_756
P2 O12 1.525(15) .
P2 O12 1.525(15) 2_756
P2 O26 1.548(17) .
P2 O26 1.548(17) 2_756
P2 O1 1.595(16) .
P2 O1 1.595(16) 2_756
Mo1 O13 1.658(9) .
Mo1 O39 1.836(10) 2_665
Mo1 O34 1.839(9) .
Mo1 O10 1.957(11) .
Mo1 O42 1.964(9) .
Mo1 O3 2.475(16) .
Mo1 O41 2.502(18) .
Mo2 O24 1.633(8) .
Mo2 O16 1.849(10) .
Mo2 O43 1.884(11) 2_665
Mo2 O39 1.941(11) .
Mo2 O35 1.951(9) .
Mo2 O3 2.434(17) 2_665
Mo3 O17 1.644(9) .
Mo3 O42 1.806(9) .
Mo3 O19 1.818(11) .
Mo3 O25 1.977(9) .
Mo3 O16 1.996(9) .
Mo3 O41 2.433(15) .
Mo3 O4 2.462(16) .
Mo4 O37 1.628(9) .
Mo4 O33 1.829(10) .
Mo4 O35 1.834(8) .
Mo4 O18 1.951(10) .
Mo4 O19 1.953(11) .
Mo4 O4 2.435(16) .
Mo4 O2 2.475(17) .
Mo5 O9 1.653(10) .
Mo5 O40 1.845(9) .
Mo5 O25 1.861(9) .
Mo5 O34 1.949(9) .
Mo5 O33 1.978(9) 2_665
Mo5 O2 2.412(19) 2_665
Mo5 O41 2.413(15) .
Mo6 O7 1.639(8) .
Mo6 O10 1.828(12) .
Mo6 O18 1.851(10) .
Mo6 O43 1.930(11) .
Mo6 O40 1.963(10) 2_665
Mo6 O3 2.403(17) .
Mo6 O2 2.508(16) .
Mo7 O8 1.641(8) .
Mo7 O30 1.802(11) .
Mo7 O36 1.847(9) .
Mo7 O32 1.958(9) .
Mo7 O38 1.983(10) .
Mo7 O1 2.454(19) .
Mo7 O5 2.475(15) .
Mo8 O22 1.622(9) .
Mo8 O38 1.844(10) 2_756
Mo8 O21 1.842(10) .
Mo8 O23 1.951(9) .
Mo8 O11 1.955(10) .
Mo8 O1 2.396(19) 2_756
Mo8 O26 2.432(15) .
Mo9 O29 1.645(9) .
Mo9 O27 1.846(11) .
Mo9 O31 1.878(10) .
Mo9 O14 1.882(9) .
Mo9 O32 1.898(9) .
Mo9 O12 2.425(16) .
Mo10 O20 1.667(9) .
Mo10 O28 1.843(9) .
Mo10 O44 1.855(11) .
Mo10 O21 1.951(10) .
Mo10 O27 1.975(11) 2_756
Mo10 O12 2.496(16) 2_756
Mo10 O26 2.500(15) .
Mo11 O15 1.641(8) .
Mo11 O23 1.809(10) .
Mo11 O14 1.891(10) .
Mo11 O28 1.937(10) 2_756
Mo11 O36 1.947(10) 2_756
Mo11 O1 2.450(17) 2_756
Mo11 O12 2.476(15) .
Mo12 O6 1.634(9) .
Mo12 O11 1.822(9) .
Mo12 O31 1.875(9) .
Mo12 O44 1.947(10) .
Mo12 O30 1.983(9) .
Mo12 O26 2.434(17) .
Mo12 O5 2.455(17) .
Ag1 N4 2.248(12) .
Ag1 N3 2.271(11) .
Ag1 O25 2.373(9) .
Ag1 O16 2.462(9) .
Ag2 N5 2.204(14) .
Ag2 N9 2.289(16) .
Ag2 N6 2.369(13) .
Ag2 N10 2.389(16) .
Ag2 Ag4 3.131(2) .
Ag3 N8 2.265(13) .
Ag3 N7 2.285(13) .
Ag3 O32 2.386(10) .
Ag4 N2 2.305(15) .
Ag4 O15 2.503(8) .
Ag4 N1 2.507(14) 2_766
Ag4 Ag4 2.936(3) 2_766
O1 O26 1.75(2) 2_756
O1 O5 1.76(2) .
O1 V8 2.396(19) 2_756
O1 Mo8 2.396(19) 2_756
O1 V11 2.450(17) 2_756
O1 Mo11 2.450(17) 2_756
O2 O4 1.70(2) .
O2 O41 1.72(2) 2_665
O2 O3 1.81(2) .
O2 V5 2.412(19) 2_665
O2 Mo5 2.412(19) 2_665
O3 V2 2.434(17) 2_665
O3 Mo2 2.434(17) 2_665
O4 O41 1.77(2) .
O5 O26 1.73(2) .
O5 O12 1.75(2) .
O12 Mo10 2.496(16) 2_756
O26 O1 1.75(2) 2_756
O27 V10 1.975(11) 2_756
O27 Mo10 1.975(11) 2_756
O28 V11 1.937(10) 2_756
O28 Mo11 1.937(10) 2_756
O33 V5 1.978(9) 2_665
O33 Mo5 1.978(9) 2_665
O36 V11 1.947(10) 2_756
O36 Mo11 1.947(10) 2_756
O38 V8 1.844(10) 2_756
O38 Mo8 1.844(10) 2_756
O39 V1 1.836(10) 2_665
O39 Mo1 1.836(10) 2_665
O40 V6 1.963(10) 2_665
O40 Mo6 1.963(10) 2_665
O41 O2 1.72(2) 2_665
O43 V2 1.884(11) 2_665
O43 Mo2 1.884(11) 2_665
N1 C16 1.33(2) .
N1 C20 1.34(2) .
N1 Ag4 2.507(14) 2_766
N2 C11 1.31(2) .
N2 C15 1.344(18) .
N3 C46 1.346(15) .
N3 C50 1.359(17) .
N4 C41 1.347(17) .
N4 C45 1.351(16) .
N5 C35 1.343(18) .
N5 C31 1.342(18) .
N6 C40 1.321(18) .
N6 C36 1.323(17) .
N7 C26 1.325(16) .
N7 C30 1.338(18) .
N8 C21 1.303(18) .
N8 C25 1.358(17) .
N9 C1 1.32(2) .
N9 C5 1.333(18) .
N10 C6 1.30(2) .
N10 C10 1.36(2) .
C1 C2 1.37(2) .
C1 H1A 0.9300 .
C2 C3 1.36(2) .
C2 H2A 0.9300 .
C3 C4 1.40(2) .
C3 H3A 0.9300 .
C4 C5 1.35(2) .
C4 H4A 0.9300 .
C5 C6 1.48(2) .
C6 C7 1.36(2) .
C7 C8 1.48(2) .
C7 H7A 0.9300 .
C8 C9 1.29(2) .
C8 H8A 0.9300 .
C9 C10 1.31(3) .
C9 H9A 0.9300 .
C10 H10A 0.9300 .
C11 C12 1.38(2) .
C11 H11A 0.9300 .
C12 C13 1.36(2) .
C12 H12A 0.9300 .
C13 C14 1.38(3) .
C13 H13A 0.9300 .
C14 C15 1.41(2) .
C14 H14A 0.9300 .
C15 C16 1.44(2) .
C16 C17 1.42(2) .
C17 C18 1.36(2) .
C17 H17A 0.9300 .
C18 C19 1.32(3) .
C18 H18A 0.9300 .
C19 C20 1.37(2) .
C19 H19A 0.9300 .
C20 H20A 0.9300 .
C21 C22 1.35(2) .
C21 H21A 0.9300 .
C22 C23 1.36(2) .
C22 H22A 0.9300 .
C23 C24 1.38(2) .
C23 H23A 0.9300 .
C24 C25 1.397(18) .
C24 H24A 0.9300 .
C25 C26 1.479(19) .
C26 C27 1.458(19) .
C27 C28 1.34(2) .
C27 H27A 0.9300 .
C28 C29 1.36(2) .
C28 H28A 0.9300 .
C29 C30 1.35(2) .
C29 H29A 0.9300 .
C30 H30A 0.9300 .
C31 C32 1.34(2) .
C31 H31A 0.9300 .
C32 C33 1.37(2) .
C32 H32A 0.9300 .
C33 C34 1.41(2) .
C33 H33A 0.9300 .
C34 C35 1.38(2) .
C34 H34A 0.9300 .
C35 C36 1.457(19) .
C36 C37 1.383(19) .
C37 C38 1.38(2) .
C37 H37A 0.9300 .
C38 C39 1.36(2) .
C38 H38A 0.9300 .
C39 C40 1.38(2) .
C39 H39A 0.9300 .
C40 H40A 0.9300 .
C50 C49 1.365(18) .
C50 H50A 0.9300 .
C49 C48 1.409(18) .
C49 H49A 0.9300 .
C48 C47 1.342(18) .
C48 H48A 0.9300 .
C47 C46 1.360(16) .
C47 H47A 0.9300 .
C46 C45 1.493(17) .
C45 C44 1.370(17) .
C44 C43 1.358(17) .
C44 H44A 0.9300 .
C43 C42 1.373(18) .
C43 H43A 0.9300 .
C42 C41 1.382(19) .
C42 H42A 0.9300 .
C41 H41A 0.9300 .
